data_1576253
loop_
_publ_author_name
'Main, Russell'
'Rainer, Daniel N.'
'Bauz\'a, Marta'
'Ettlinger, Romy'
'Kelly, Nicole L.'
'Coles, Simon'
'Ashbrook, Sharon Elizabeth'
'Morris, Russell'

_publ_section_title
;
 A flexible copper MOF as a carboxylate-specific crystalline sponge for
 structure solution using X-ray and electron diffraction.
;
_journal_name_full 'Chemical Science'
_journal_paper_doi 10.1039/D5SC05651A
_journal_year 2025
_chemical_formula_moiety 'C16.5 H9.443 Cu3 N0.5 O14, 0.5(O)'
_chemical_formula_sum 'C16.5 H9.45 Cu3 N0.5 O14.5'
_chemical_formula_weight 637.31
_chemical_name_common SIMOF-5
_space_group_crystal_system monoclinic
_space_group_IT_number 14
_space_group_name_Hall '-P 2ybc'
_space_group_name_H-M_alt 'P 1 21/c 1'
_atom_sites_solution_hydrogens mixed
_atom_sites_solution_primary dual
_audit_creation_date 2024-11-20
_audit_creation_method
;
Olex2 1.5
(compiled 2024.02.16 svn.r378c4104 for OlexSys, GUI svn.r6928)
;
_audit_update_record
;
2024-11-21 deposited with the CCDC.	2025-11-07 downloaded from the CCDC.
;
_cell_angle_alpha 90
_cell_angle_beta 115.245(3)
_cell_angle_gamma 90
_cell_formula_units_Z 8
_cell_length_a 17.071(3)
_cell_length_b 20.985(4)
_cell_length_c 16.560(3)
_cell_measurement_reflns_used 9964
_cell_measurement_temperature 100.15
_cell_measurement_theta_max 23.82
_cell_measurement_theta_min 2.27
_cell_volume 5365.8(17)
_computing_molecular_graphics 'Olex2 1.5 (Dolomanov et al., 2009)'
_computing_publication_material 'Olex2 1.5 (Dolomanov et al., 2009)'
_computing_structure_refinement 'SHELXL 2018/3 (Sheldrick, 2015)'
_computing_structure_solution 'SHELXT 2018/2 (Sheldrick, 2018)'
_diffrn_ambient_temperature 100.15
_diffrn_detector 'Photon counting pixel array'
_diffrn_detector_type 'Dectris PILATUS 2M'
_diffrn_measured_fraction_theta_full 0.995
_diffrn_measured_fraction_theta_max 0.990
_diffrn_measurement_device 'Fixed \c 3-circle diffractometer'
_diffrn_measurement_device_type 'Fluid Film Devices diffractometer with Pilatus 2M detector'
_diffrn_measurement_method 'shutterless scans'
_diffrn_radiation_monochromator 'Silicon 111'
_diffrn_radiation_probe x-ray
_diffrn_radiation_type synchrotron
_diffrn_radiation_wavelength 0.6889
_diffrn_reflns_av_R_equivalents 0.1461
_diffrn_reflns_av_unetI/netI 0.1276
_diffrn_reflns_Laue_measured_fraction_full 0.995
_diffrn_reflns_Laue_measured_fraction_max 0.990
_diffrn_reflns_limit_h_max 20
_diffrn_reflns_limit_h_min -20
_diffrn_reflns_limit_k_max 25
_diffrn_reflns_limit_k_min -25
_diffrn_reflns_limit_l_max 19
_diffrn_reflns_limit_l_min -19
_diffrn_reflns_number 64208
_diffrn_reflns_point_group_measured_fraction_full 0.995
_diffrn_reflns_point_group_measured_fraction_max 0.990
_diffrn_reflns_theta_full 24.415
_diffrn_reflns_theta_max 24.630
_diffrn_reflns_theta_min 1.278
_diffrn_source Synchrotron
_diffrn_source_details 'Allan et al. (2017)'
_diffrn_source_type 'Diamond Light Source Beamline I19-1'
_diffrn_standards_number 0
_exptl_absorpt_coefficient_mu 2.228
_exptl_absorpt_correction_T_max 1.0
_exptl_absorpt_correction_T_min 0.9892722514174753
_exptl_absorpt_correction_type multi-scan
_exptl_absorpt_process_details
;
CCP4 8.0.010: AIMLESS, version 0.7.9 : 10/06/22
Scaling & analysis of unmerged intensities, absorption correction using
 spherical harmonics
;
_exptl_crystal_colour green
_exptl_crystal_colour_primary green
_exptl_crystal_density_diffrn 1.578
_exptl_crystal_description needle
_exptl_crystal_F_000 2520
_exptl_crystal_size_max 0.054
_exptl_crystal_size_mid 0.001
_exptl_crystal_size_min 0.001
_refine_diff_density_max 2.981
_refine_diff_density_min -0.984
_refine_diff_density_rms 0.204
_refine_ls_extinction_method none
_refine_ls_goodness_of_fit_ref 1.079
_refine_ls_hydrogen_treatment constr
_refine_ls_matrix_type full
_refine_ls_number_parameters 646
_refine_ls_number_reflns 9870
_refine_ls_number_restraints 61
_refine_ls_restrained_S_all 1.079
_refine_ls_R_factor_all 0.1616
_refine_ls_R_factor_gt 0.1196
_refine_ls_shift/su_max 0.000
_refine_ls_shift/su_mean 0.000
_refine_ls_structure_factor_coef Fsqd
_refine_ls_weighting_details 'w=1/[\s^2^(Fo^2^)+(0.2000P)^2^] where P=(Fo^2^+2Fc^2^)/3'
_refine_ls_weighting_scheme calc
_refine_ls_wR_factor_gt 0.3228
_refine_ls_wR_factor_ref 0.3488
_reflns_Friedel_coverage 0.000
_reflns_number_gt 5370
_reflns_number_total 9870
_reflns_threshold_expression 'I > 2\s(I)'
_cod_data_source_file d5sc05651a2.cif
_cod_data_source_block rmm9b
_cod_depositor_comments
;
The following automatic conversions were performed:

data item '_diffrn_radiation_probe' value 'X-ray' was changed to
'x-ray' in accordance with the
/home/data/users/saulius/crontab/automatic-downloads/rss-feeds/RSC/lib/dictionaries/cif_core.dic
dictionary named 'cif_core.dic' version 2.4.2 last updated on
2011-04-26.

Automatic conversion script
Id: cif_fix_values 8170 2020-07-09 18:12:32Z antanas 
;
_cod_original_cell_volume 5365.8(15)
_cod_original_formula_sum 'C16.50 H9.45 Cu3 N0.50 O14.50'
_cod_database_code 1576253
_shelx_shelxl_version_number 2018/3
_shelx_space_group_comment
;
The symmetry employed for this shelxl refinement is uniquely defined
by the following loop, which should always be used as a source of
symmetry information in preference to the above space-group names.
They are only intended as comments.
;
_shelx_estimated_absorpt_t_max 0.998
_shelx_estimated_absorpt_t_min 0.889
_olex2_refinement_description
;
1. Fixed Uiso
 At 1.2 times of:
  All C(H) groups
 At 1.5 times of:
  All C(H,H,H) groups, All C(H,H,H,H,H) groups, All O(H) groups
2. Restrained distances
 C01K-C01T \\sim C01K-C01U
 with sigma of 0.02
3. Uiso/Uaniso restraints and constraints
O01V \\sim C01O: within 1.7A with sigma of 0.04 and sigma for terminal atoms of
0.08 within 1.7A
C01T \\sim C01U \\sim C01K: within 1.7A with sigma of 0.04 and sigma for
terminal atoms of 0.08 within 1.7A
C3 \\sim N4 \\sim C7 \\sim O01P: within 2.7A with sigma of 0.02 and sigma for
terminal atoms of 0.08 within 2.7A
C19 \\sim N4 \\sim C7 \\sim O01P \\sim C3: within 2.7A with sigma of 0.04 and
sigma for terminal atoms of 0.08 within 2.7A
4. Others
 Sof(C01U)=Sof(H01A)=Sof(H01D)=Sof(H01G)=1-FVAR(1)
 Sof(C01T)=FVAR(1)
 Fixed Sof: H01O(0.5) H01R(0.5) O01S(0.5) O01V(0.5) H01S(0.5) H01V(0.5)
 Fixed X: H01S(0.11069) H01V(0.13111)
 Fixed Y: H01S(0.4667) H01V(0.41384)
 Fixed Z: H01S(0.395081) H01V(0.651561)
5.a Aromatic/amide H refined with riding coordinates:
 C00N(H00N), C00T(H00T), C01B(H01B), C01C(H01C), C01E(H01E), C01F(H01F),
 C01O(H01O), C01R(H01R), C7(H7)
5.b Idealised Me refined as rotating group:
 C01U(H01A,H01D,H01G), C3(H3A,H3B,H3C), C19(H19A,H19B,H19C)
5.c Idealised tetrahedral OH refined as rotating group:
 O011(H011), O01I(H01I)
;
_smtbx_masks_void_probe_radius 1.2
_smtbx_masks_void_truncation_radius 1.2
_olex2_submission_special_instructions 'No special instructions were received'

loop_
_space_group_symop_operation_xyz
'x, y, z'
'-x, y+1/2, -z+1/2'
'-x, -y, -z'
'x, -y-1/2, z-1/2'

loop_
_atom_site_label
_atom_site_type_symbol
_atom_site_fract_x
_atom_site_fract_y
_atom_site_fract_z
_atom_site_U_iso_or_equiv
_atom_site_adp_type
_atom_site_occupancy
_atom_site_site_symmetry_order
_atom_site_calc_flag
_atom_site_refinement_flags_posn
_atom_site_refinement_flags_adp
_atom_site_refinement_flags_occupancy
_atom_site_disorder_assembly
_atom_site_disorder_group
Cu01 Cu 0.23261(8) 0.54990(7) 0.14036(10) 0.0510(4) Uani 1 1 d . . . . .
Cu02 Cu -0.13288(9) 0.58882(8) 0.15532(12) 0.0624(5) Uani 1 1 d . . . . .
Cu03 Cu 0.06814(10) 0.53175(8) 0.20610(11) 0.0641(5) Uani 1 1 d . . . . .
Cu04 Cu 0.74078(9) 0.09523(8) 0.60330(11) 0.0612(5) Uani 1 1 d . . . . .
Cu05 Cu 0.53340(10) 0.14358(7) 0.52297(12) 0.0646(5) Uani 1 1 d . . . . .
Cu06 Cu 0.36010(9) 0.12299(8) 0.57662(13) 0.0674(5) Uani 1 1 d . . . . .
O007 O 0.6189(5) 0.0793(4) 0.5754(6) 0.056(2) Uani 1 1 d . . . . .
O008 O 0.1075(5) 0.5513(4) 0.1137(5) 0.051(2) Uani 1 1 d . . . . .
O009 O 0.4628(5) 0.0904(4) 0.5634(6) 0.058(2) Uani 1 1 d . . . . .
O00A O 0.3551(5) -0.0550(4) 0.6614(6) 0.059(2) Uani 1 1 d . . . . .
O00B O -0.0364(5) 0.5723(4) 0.1260(6) 0.061(2) Uani 1 1 d . . . . .
O00C O 0.1393(5) 0.6055(5) -0.1168(6) 0.069(2) Uani 1 1 d . . . . .
O00D O 0.2072(5) 0.5751(4) 0.0198(6) 0.063(2) Uani 1 1 d . . . . .
O00E O -0.2533(5) 0.6488(4) -0.0983(6) 0.061(2) Uani 1 1 d . . . . .
O00F O 0.7719(5) 0.0090(4) 0.6422(6) 0.061(2) Uani 1 1 d . . . . .
O00G O 0.3335(5) 0.0400(4) 0.6029(7) 0.073(3) Uani 1 1 d . . . . .
O00H O -0.0717(6) 0.5769(5) 0.2819(7) 0.079(3) Uani 1 1 d . . . . .
O00I O 0.7611(6) -0.0886(4) 0.6772(7) 0.071(3) Uani 1 1 d . . . . .
O00J O 0.2691(5) 0.4894(4) 0.2435(6) 0.067(2) Uani 1 1 d . . . . .
O00K O -0.2071(5) 0.6118(5) 0.0382(7) 0.076(3) Uani 1 1 d . . . . .
O00L O 0.1562(6) 0.4732(4) 0.2739(6) 0.068(2) Uani 1 1 d . . . . .
O00M O 0.3546(5) 0.2068(4) 0.5232(7) 0.079(3) Uani 1 1 d . . . . .
C00N C 0.5193(7) -0.0683(6) 0.6729(8) 0.053(3) Uani 1 1 d . . . . .
H00N H 0.496572 -0.101250 0.696101 0.063 Uiso 1 1 calc R U . . .
C00O C 0.4687(7) -0.0111(5) 0.6349(8) 0.050(3) Uani 1 1 d . . . . .
O00P O 0.4482(7) 0.2071(5) 0.4631(8) 0.096(4) Uani 1 1 d . . . . .
O00Q O 0.0216(7) 0.5015(5) 0.2889(7) 0.086(3) Uani 1 1 d . . . . .
C00R C 0.3829(8) -0.0081(6) 0.6351(8) 0.055(3) Uani 1 1 d . . . . .
C00S C 0.0484(6) 0.5779(5) 0.0440(8) 0.042(3) Uani 1 1 d . . . . .
C00T C 0.5983(8) -0.0740(6) 0.6748(10) 0.066(4) Uani 1 1 d . . . . .
H00T H 0.629001 -0.112847 0.695396 0.080 Uiso 1 1 calc R U . . .
C00U C 0.5911(7) 0.0308(6) 0.6089(8) 0.052(3) Uani 1 1 d . . . . .
C00V C -0.1940(8) 0.6275(6) -0.0267(11) 0.063(4) Uani 1 1 d . . . . .
C00W C 0.2747(8) 0.4046(6) 0.3330(8) 0.057(3) Uani 1 1 d . . . . .
C00X C 0.7260(8) -0.0352(7) 0.6536(10) 0.065(4) Uani 1 1 d . . . . .
O00Y O 0.5880(8) 0.1853(5) 0.4587(9) 0.102(4) Uani 1 1 d . . . . .
C00Z C 0.1358(8) 0.5922(6) -0.0464(10) 0.059(3) Uani 1 1 d . . . . .
C010 C 0.5038(9) 0.0385(6) 0.6022(10) 0.062(4) Uani 1 1 d . . . . .
O011 O 0.4672(9) 0.3092(6) 0.3884(12) 0.132(6) Uani 1 1 d . . . . .
H011 H 0.465029 0.269564 0.380223 0.198 Uiso 1 1 calc R U . . .
O012 O 0.7275(8) 0.1811(6) 0.5623(11) 0.115(5) Uani 1 1 d . . . . .
C013 C -0.1057(6) 0.6160(5) -0.0275(8) 0.049(3) Uani 1 1 d . . . . .
O014 O 0.2531(7) 0.6411(5) 0.2208(8) 0.096(3) Uani 1 1 d . . . . .
C015 C -0.0330(7) 0.5909(6) 0.0478(9) 0.056(3) Uani 1 1 d . . . . .
O016 O 0.1378(10) 0.6187(6) 0.2985(10) 0.125(5) Uani 1 1 d . . . . .
C017 C 0.0571(7) 0.5942(5) -0.0326(9) 0.053(3) Uani 1 1 d . . . . .
C018 C 0.3865(9) 0.2305(7) 0.4774(10) 0.073(4) Uani 1 1 d . . . . .
C019 C 0.2336(8) 0.4611(6) 0.2804(10) 0.064(4) Uani 1 1 d . . . . .
C01A C 0.3544(8) 0.3843(7) 0.3412(9) 0.064(4) Uani 1 1 d . . . . .
C01B C -0.0175(7) 0.6213(6) -0.1084(9) 0.059(3) Uani 1 1 d . . . . .
H01B H -0.012031 0.632888 -0.161257 0.071 Uiso 1 1 calc R U . . .
C01C C -0.0958(8) 0.6301(6) -0.1035(9) 0.054(3) Uani 1 1 d . . . . .
H01C H -0.143865 0.646315 -0.153941 0.065 Uiso 1 1 calc R U . . .
C01D C 0.3924(8) 0.3292(7) 0.3877(9) 0.063(3) Uani 1 1 d . . . . .
C01E C 0.2291(9) 0.3664(7) 0.3706(12) 0.086(5) Uani 1 1 d . . . . .
H01E H 0.172370 0.377963 0.362304 0.103 Uiso 1 1 calc R U . . .
C01F C 0.2690(8) 0.3115(7) 0.4199(10) 0.075(4) Uani 1 1 d . . . . .
H01F H 0.240530 0.287818 0.448427 0.090 Uiso 1 1 calc R U . . .
C01G C 0.6386(7) -0.0235(6) 0.6466(8) 0.050(3) Uani 1 1 d . . . . .
C01H C -0.0231(10) 0.5324(7) 0.3237(11) 0.077(4) Uani 1 1 d . . . . .
O01I O 0.4013(8) 0.4181(7) 0.3104(10) 0.122(5) Uani 1 1 d . . . . .
H01I H 0.378687 0.416339 0.254333 0.183 Uiso 1 1 calc R U . . .
C01J C -0.0093(8) 0.5166(7) 0.4152(11) 0.074(4) Uani 1 1 d . . . . .
C01K C 0.6675(15) 0.2021(9) 0.4895(18) 0.119(7) Uani 1 1 d D U . . .
C01L C 0.3488(10) 0.2918(6) 0.4274(11) 0.080(5) Uani 1 1 d . . . . .
O01M O 0.5912(8) 0.1962(6) 0.6588(8) 0.108(4) Uani 1 1 d . . . . .
O01N O 0.4592(8) 0.1682(7) 0.7146(9) 0.123(5) Uani 1 1 d . . . . .
C01O C 0.0659(12) 0.4614(9) 0.5553(12) 0.094(5) Uani 1 1 d . U . . .
H01O H 0.111944 0.434440 0.592486 0.112 Uiso 0.5 1 calc R U P A 4
O01P O 0.7608(10) 0.1417(9) 0.7412(10) 0.147(5) Uani 1 1 d . U . . .
C01R C 0.0577(12) 0.4780(10) 0.4679(12) 0.103(6) Uani 1 1 d . . . . .
H01R H 0.098070 0.462589 0.447104 0.124 Uiso 0.5 1 calc R U P B 5
O01S O 0.1216(14) 0.4566(14) 0.4483(17) 0.120(9) Uani 0.5 1 d . . P C 4
C01T C 0.700(4) 0.260(2) 0.554(4) 0.139(16) Uani 0.37(3) 1 d D U P D 1
O01V O 0.134(2) 0.4241(15) 0.6043(18) 0.144(12) Uani 0.5 1 d . U P E 3
N4 N 0.8918(17) 0.1960(15) 0.8346(17) 0.186(7) Uani 1 1 d . U . . .
C7 C 0.8054(19) 0.2036(17) 0.7720(19) 0.180(8) Uani 1 1 d . U . . .
H7 H 0.778683 0.243801 0.751741 0.216 Uiso 1 1 calc R U . . .
O5 O -0.0891(15) 0.7005(13) 0.1896(17) 0.278(14) Uani 1 1 d . . . F 1
C01U C 0.693(2) 0.2485(16) 0.432(3) 0.151(16) Uani 0.63(3) 1 d D U P D 2
H01A H 0.659806 0.237672 0.368388 0.226 Uiso 0.63(3) 1 calc R U P D 2
H01D H 0.754744 0.244799 0.447835 0.226 Uiso 0.63(3) 1 calc R U P D 2
H01G H 0.679099 0.292263 0.441905 0.226 Uiso 0.63(3) 1 calc R U P D 2
C3 C 0.938(2) 0.2546(17) 0.864(3) 0.32(2) Uani 1 1 d . U . . .
H3A H 0.896021 0.289904 0.848222 0.477 Uiso 1 1 calc R U . . .
H3B H 0.976062 0.260821 0.834308 0.477 Uiso 1 1 calc R U . . .
H3C H 0.971831 0.253455 0.928553 0.477 Uiso 1 1 calc R U . . .
C19 C 0.970(3) 0.139(2) 0.838(3) 0.33(2) Uani 1 1 d . U . . .
H19A H 1.024382 0.160886 0.849027 0.497 Uiso 1 1 calc R U . . .
H19B H 0.948916 0.116278 0.781316 0.497 Uiso 1 1 calc R U . . .
H19C H 0.980123 0.108699 0.886687 0.497 Uiso 1 1 calc R U . . .
H01S H 0.110690 0.466700 0.395081 0.497 Uiso 0.5 1 d . U P G 4
H01V H 0.131110 0.413840 0.651561 0.497 Uiso 0.5 1 d . U P H 3

loop_
_atom_site_aniso_label
_atom_site_aniso_U_11
_atom_site_aniso_U_22
_atom_site_aniso_U_33
_atom_site_aniso_U_23
_atom_site_aniso_U_13
_atom_site_aniso_U_12
Cu01 0.0313(7) 0.0565(9) 0.0796(11) 0.0039(7) 0.0375(7) 0.0051(6)
Cu02 0.0348(8) 0.0777(11) 0.0923(13) 0.0040(8) 0.0439(9) 0.0015(7)
Cu03 0.0429(9) 0.0832(11) 0.0886(12) 0.0181(9) 0.0493(9) 0.0183(7)
Cu04 0.0402(8) 0.0734(10) 0.0910(12) -0.0009(8) 0.0479(9) -0.0020(7)
Cu05 0.0467(9) 0.0643(10) 0.1052(14) 0.0104(8) 0.0539(9) 0.0054(7)
Cu06 0.0384(8) 0.0635(10) 0.1201(15) 0.0134(9) 0.0527(10) 0.0034(7)
O007 0.038(4) 0.057(5) 0.091(6) 0.010(4) 0.045(5) 0.005(4)
O008 0.039(4) 0.062(5) 0.070(6) 0.005(4) 0.042(4) 0.013(4)
O009 0.046(5) 0.057(5) 0.088(6) 0.008(4) 0.045(5) 0.012(4)
O00A 0.032(4) 0.069(5) 0.086(6) -0.001(4) 0.034(4) -0.004(4)
O00B 0.029(4) 0.079(6) 0.089(6) 0.011(5) 0.039(4) 0.010(4)
O00C 0.043(5) 0.100(7) 0.083(7) 0.009(5) 0.045(5) 0.010(5)
O00D 0.044(5) 0.087(6) 0.084(6) 0.022(5) 0.054(5) 0.019(4)
O00E 0.027(4) 0.073(6) 0.090(7) 0.010(5) 0.030(5) 0.011(4)
O00F 0.037(4) 0.070(5) 0.100(7) 0.012(5) 0.050(5) 0.002(4)
O00G 0.049(5) 0.059(5) 0.140(9) 0.009(5) 0.068(6) -0.002(4)
O00H 0.063(6) 0.106(8) 0.092(7) 0.023(6) 0.056(6) 0.015(6)
O00I 0.051(5) 0.067(6) 0.122(8) 0.014(5) 0.063(6) 0.014(4)
O00J 0.052(5) 0.070(6) 0.099(7) 0.026(5) 0.051(5) 0.007(4)
O00K 0.041(5) 0.096(7) 0.113(8) 0.002(6) 0.053(5) 0.004(5)
O00L 0.049(5) 0.089(6) 0.081(6) 0.027(5) 0.042(5) 0.024(4)
O00M 0.044(5) 0.082(6) 0.128(8) 0.038(6) 0.053(6) 0.016(4)
C00N 0.025(5) 0.061(7) 0.083(9) -0.013(6) 0.033(6) -0.009(5)
C00O 0.033(6) 0.057(7) 0.065(8) -0.010(6) 0.026(6) -0.013(5)
O00P 0.096(8) 0.077(6) 0.161(10) 0.055(7) 0.099(8) 0.045(6)
O00Q 0.075(7) 0.114(8) 0.098(8) 0.021(6) 0.065(6) 0.026(6)
C00R 0.043(7) 0.057(7) 0.071(9) -0.003(6) 0.030(6) 0.003(6)
C00S 0.028(5) 0.042(6) 0.064(8) 0.011(5) 0.027(6) 0.004(5)
C00T 0.046(7) 0.066(8) 0.104(11) -0.010(7) 0.049(8) 0.009(6)
C00U 0.041(6) 0.067(8) 0.059(8) 0.014(6) 0.034(6) 0.008(6)
C00V 0.044(8) 0.061(8) 0.098(11) -0.011(7) 0.043(8) -0.008(6)
C00W 0.048(7) 0.084(9) 0.052(8) 0.008(6) 0.033(6) 0.015(6)
C00X 0.033(6) 0.085(9) 0.098(11) 0.009(8) 0.048(7) 0.014(6)
O00Y 0.091(8) 0.078(7) 0.182(12) 0.025(7) 0.100(9) 0.006(6)
C00Z 0.036(7) 0.056(7) 0.092(10) 0.000(7) 0.035(7) -0.003(5)
C010 0.060(8) 0.060(8) 0.094(10) -0.005(7) 0.059(8) -0.008(6)
O011 0.100(9) 0.126(10) 0.232(15) 0.071(11) 0.131(11) 0.054(8)
O012 0.082(9) 0.109(10) 0.183(14) 0.030(9) 0.086(10) 0.016(7)
C013 0.018(5) 0.050(6) 0.080(9) -0.007(6) 0.022(6) -0.003(4)
O014 0.093(8) 0.060(6) 0.153(10) -0.026(6) 0.071(8) 0.006(5)
C015 0.029(6) 0.071(8) 0.083(9) 0.022(7) 0.039(6) 0.013(5)
O016 0.174(14) 0.097(9) 0.170(13) -0.007(8) 0.136(12) -0.019(9)
C017 0.043(6) 0.039(6) 0.092(9) -0.008(6) 0.042(7) 0.007(5)
C018 0.061(8) 0.071(9) 0.110(12) 0.009(8) 0.060(9) 0.017(7)
C019 0.054(8) 0.071(8) 0.087(10) -0.012(7) 0.050(8) 0.002(6)
C01A 0.048(7) 0.080(9) 0.083(10) 0.008(7) 0.048(7) -0.004(6)
C01B 0.041(7) 0.063(8) 0.084(9) -0.003(7) 0.036(7) 0.004(6)
C01C 0.040(6) 0.062(7) 0.068(8) 0.013(6) 0.031(6) 0.001(5)
C01D 0.048(7) 0.085(9) 0.070(9) 0.019(7) 0.038(7) 0.011(7)
C01E 0.053(8) 0.078(10) 0.149(15) 0.038(10) 0.064(10) 0.017(7)
C01F 0.051(8) 0.082(10) 0.111(12) 0.034(8) 0.053(8) 0.017(7)
C01G 0.027(5) 0.072(8) 0.062(8) -0.002(6) 0.029(5) -0.005(5)
C01H 0.085(11) 0.080(10) 0.101(12) 0.020(8) 0.074(10) 0.025(8)
O01I 0.090(9) 0.131(10) 0.157(12) 0.080(10) 0.063(9) 0.032(8)
C01J 0.044(7) 0.083(9) 0.118(12) 0.032(9) 0.056(8) 0.033(7)
C01K 0.125(16) 0.079(11) 0.23(2) -0.007(13) 0.151(18) -0.018(11)
C01L 0.088(10) 0.056(8) 0.141(14) 0.030(8) 0.092(11) 0.023(7)
O01M 0.098(9) 0.116(9) 0.150(11) -0.040(8) 0.091(9) -0.016(7)
O01N 0.080(8) 0.156(12) 0.140(11) -0.038(9) 0.054(8) -0.043(8)
C01O 0.102(12) 0.122(13) 0.096(12) 0.027(10) 0.080(11) 0.044(10)
O01P 0.120(10) 0.190(14) 0.151(11) -0.034(10) 0.077(9) -0.048(10)
C01R 0.096(14) 0.145(16) 0.103(14) -0.011(12) 0.075(12) -0.006(12)
O01S 0.058(14) 0.17(2) 0.119(19) 0.015(16) 0.029(13) 0.073(15)
C01T 0.18(3) 0.11(3) 0.21(4) -0.01(3) 0.16(3) 0.02(3)
O01V 0.17(3) 0.19(3) 0.13(2) 0.098(19) 0.120(19) 0.12(2)
N4 0.141(13) 0.219(16) 0.183(15) -0.007(13) 0.055(12) -0.054(13)
C7 0.136(14) 0.209(17) 0.185(16) 0.001(14) 0.059(13) -0.063(14)
O5 0.17(2) 0.26(3) 0.28(3) 0.05(2) -0.025(18) -0.083(19)
C01U 0.11(2) 0.14(3) 0.24(4) 0.12(3) 0.12(2) 0.014(19)
C3 0.30(3) 0.17(3) 0.28(3) -0.08(2) -0.07(3) -0.10(3)
C19 0.32(4) 0.25(4) 0.24(4) -0.05(3) -0.06(3) 0.05(3)

loop_
_atom_type_symbol
_atom_type_description
_atom_type_scat_dispersion_real
_atom_type_scat_dispersion_imag
_atom_type_scat_source
C C 0.0028 0.0015 'International Tables Vol C Tables 4.2.6.8 and 6.1.1.4'
H H 0.0000 0.0000 'International Tables Vol C Tables 4.2.6.8 and 6.1.1.4'
Cu Cu 0.3307 1.2021 'International Tables Vol C Tables 4.2.6.8 and 6.1.1.4'
N N 0.0056 0.0031 'International Tables Vol C Tables 4.2.6.8 and 6.1.1.4'
O O 0.0101 0.0057 'International Tables Vol C Tables 4.2.6.8 and 6.1.1.4'

loop_
_geom_angle_atom_site_label_1
_geom_angle_atom_site_label_2
_geom_angle_atom_site_label_3
_geom_angle
_geom_angle_site_symmetry_1
_geom_angle_site_symmetry_3
_geom_angle_publ_flag
O008 Cu01 O00J 96.5(3) . . ?
O008 Cu01 O014 90.0(3) . . ?
O00A Cu01 O008 175.4(3) 4_565 . ?
O00A Cu01 O00J 87.9(3) 4_565 . ?
O00A Cu01 O014 87.9(4) 4_565 . ?
O00D Cu01 O008 91.2(3) . . ?
O00D Cu01 O00A 85.5(3) . 4_565 ?
O00D Cu01 O00J 155.3(4) . . ?
O00D Cu01 O014 106.6(4) . . ?
O00J Cu01 O014 96.9(4) . . ?
O00B Cu02 O00I 168.9(4) . 4_465 ?
O00H Cu02 O00B 97.2(4) . . ?
O00H Cu02 O00I 85.1(4) . 4_465 ?
O00K Cu02 O00B 93.4(4) . . ?
O00K Cu02 O00H 168.1(4) . . ?
O00K Cu02 O00I 85.6(4) . 4_465 ?
O008 Cu03 O00Q 172.0(4) . . ?
O008 Cu03 O016 95.7(4) . . ?
O00B Cu03 O008 84.0(3) . . ?
O00B Cu03 O00Q 95.3(4) . . ?
O00B Cu03 O016 99.8(5) . . ?
O00L Cu03 O008 98.6(3) . . ?
O00L Cu03 O00B 166.0(4) . . ?
O00L Cu03 O00Q 80.3(4) . . ?
O00L Cu03 O016 93.7(5) . . ?
O00Q Cu03 O016 92.3(4) . . ?
O007 Cu04 O00C 172.6(4) . 2_645 ?
O007 Cu04 O01P 90.0(4) . . ?
O00C Cu04 O01P 97.4(4) 2_645 . ?
O00F Cu04 O007 91.8(3) . . ?
O00F Cu04 O00C 86.6(3) . 2_645 ?
O00F Cu04 O01P 99.2(5) . . ?
O012 Cu04 O007 97.1(4) . . ?
O012 Cu04 O00C 84.1(4) . 2_645 ?
O012 Cu04 O00F 170.4(4) . . ?
O012 Cu04 O01P 84.3(7) . . ?
O007 Cu05 O009 84.5(3) . . ?
O007 Cu05 O00P 176.2(4) . . ?
O007 Cu05 O01M 88.2(4) . . ?
O009 Cu05 O01M 90.5(4) . . ?
O00P Cu05 O009 97.6(4) . . ?
O00P Cu05 O01M 94.9(5) . . ?
O00Y Cu05 O007 96.8(4) . . ?
O00Y Cu05 O009 166.9(5) . . ?
O00Y Cu05 O00P 80.5(4) . . ?
O00Y Cu05 O01M 102.5(5) . . ?
O009 Cu06 O00E 174.1(3) . 2_545 ?
O009 Cu06 O01N 86.8(4) . . ?
O00E Cu06 O01N 92.7(4) 2_545 . ?
O00G Cu06 O009 91.0(3) . . ?
O00G Cu06 O00E 83.4(3) . 2_545 ?
O00G Cu06 O00M 163.9(4) . . ?
O00G Cu06 O01N 106.7(5) . . ?
O00M Cu06 O009 97.8(3) . . ?
O00M Cu06 O00E 88.1(3) . 2_545 ?
O00M Cu06 O01N 87.3(5) . . ?
Cu05 O007 Cu04 121.2(4) . . ?
C00U O007 Cu04 124.1(7) . . ?
C00U O007 Cu05 112.9(6) . . ?
Cu03 O008 Cu01 121.2(4) . . ?
C00S O008 Cu01 124.1(6) . . ?
C00S O008 Cu03 113.0(6) . . ?
Cu05 O009 Cu06 123.0(4) . . ?
C010 O009 Cu05 111.4(7) . . ?
C010 O009 Cu06 123.2(7) . . ?
C00R O00A Cu01 115.2(8) . 4_566 ?
Cu03 O00B Cu02 123.3(5) . . ?
C015 O00B Cu02 124.5(7) . . ?
C015 O00B Cu03 112.2(6) . . ?
C00Z O00C Cu04 109.6(8) . 2_655 ?
C00Z O00D Cu01 131.9(7) . . ?
C00V O00E Cu06 99.0(7) . 2 ?
C00X O00F Cu04 129.4(7) . . ?
C00R O00G Cu06 129.9(8) . . ?
C01H O00H Cu02 129.0(10) . . ?
C00X O00I Cu02 107.2(7) . 4_666 ?
C019 O00J Cu01 135.6(10) . . ?
C00V O00K Cu02 132.7(9) . . ?
C019 O00L Cu03 134.0(8) . . ?
C018 O00M Cu06 134.8(9) . . ?
C00O C00N H00N 120.4 . . ?
C00T C00N H00N 120.4 . . ?
C00T C00N C00O 119.2(11) . . ?
C00N C00O C00R 116.3(10) . . ?
C010 C00O C00N 120.1(10) . . ?
C010 C00O C00R 123.6(11) . . ?
C018 O00P Cu05 132.9(9) . . ?
C01H O00Q Cu03 129.3(10) . . ?
O00A C00R O00G 119.2(10) . . ?
O00A C00R C00O 119.6(11) . . ?
O00G C00R C00O 121.0(11) . . ?
O008 C00S C015 116.3(9) . . ?
O008 C00S C017 125.3(9) . . ?
C017 C00S C015 118.3(10) . . ?
C00N C00T H00T 118.7 . . ?
C00N C00T C01G 122.7(12) . . ?
C01G C00T H00T 118.7 . . ?
O007 C00U C010 114.6(10) . . ?
O007 C00U C01G 124.7(9) . . ?
C01G C00U C010 120.7(10) . . ?
O00E C00V C013 116.3(12) . . ?
O00K C00V O00E 122.7(11) . . ?
O00K C00V C013 120.8(13) . . ?
C01A C00W C019 120.9(11) . . ?
C01A C00W C01E 118.8(12) . . ?
C01E C00W C019 120.1(11) . . ?
O00F C00X C01G 122.3(11) . . ?
O00I C00X O00F 116.9(10) . . ?
O00I C00X C01G 120.6(11) . . ?
C01K O00Y Cu05 126.4(14) . . ?
O00C C00Z O00D 117.3(10) . . ?
O00C C00Z C017 124.4(12) . . ?
O00D C00Z C017 118.3(12) . . ?
O009 C010 C00O 125.1(11) . . ?
O009 C010 C00U 116.5(10) . . ?
C00O C010 C00U 118.3(12) . . ?
C01D O011 H011 109.5 . . ?
C01K O012 Cu04 126.0(14) . . ?
C01K O012 C01T 60.7(19) . . ?
C01T O012 Cu04 158.7(19) . . ?
C015 C013 C00V 122.7(11) . . ?
C01C C013 C00V 118.7(11) . . ?
C01C C013 C015 118.6(9) . . ?
O00B C015 C00S 114.4(10) . . ?
O00B C015 C013 123.7(9) . . ?
C013 C015 C00S 121.7(10) . . ?
C00S C017 C00Z 127.2(12) . . ?
C00S C017 C01B 119.2(10) . . ?
C00Z C017 C01B 113.5(11) . . ?
O00M C018 O00P 125.9(13) . . ?
O00M C018 C01L 119.4(11) . . ?
O00P C018 C01L 114.7(11) . . ?
O00J C019 O00L 125.6(13) . . ?
O00J C019 C00W 119.4(11) . . ?
O00L C019 C00W 114.8(11) . . ?
C00W C01A C01D 121.4(11) . . ?
O01I C01A C00W 122.1(13) . . ?
O01I C01A C01D 116.4(12) . . ?
C017 C01B H01B 119.8 . . ?
C01C C01B C017 120.5(12) . . ?
C01C C01B H01B 119.8 . . ?
C013 C01C C01B 121.6(12) . . ?
C013 C01C H01C 119.2 . . ?
C01B C01C H01C 119.2 . . ?
O011 C01D C01A 118.9(11) . . ?
O011 C01D C01L 120.6(12) . . ?
C01A C01D C01L 120.3(11) . . ?
C00W C01E H01E 120.3 . . ?
C01F C01E C00W 119.5(12) . . ?
C01F C01E H01E 120.3 . . ?
C01E C01F H01F 119.6 . . ?
C01L C01F C01E 120.9(12) . . ?
C01L C01F H01F 119.6 . . ?
C00T C01G C00X 117.4(11) . . ?
C00U C01G C00T 118.7(10) . . ?
C00U C01G C00X 123.6(10) . . ?
O00H C01H O00Q 120.2(13) . . ?
O00H C01H C01J 121.3(11) . . ?
O00Q C01H C01J 118.4(13) . . ?
C01A O01I H01I 109.5 . . ?
C01O C01J C01H 118.4(13) 3_566 . ?
C01O C01J C01R 120.6(15) 3_566 . ?
C01R C01J C01H 121.0(12) . . ?
O00Y C01K O012 124.5(16) . . ?
O00Y C01K C01T 120(2) . . ?
O00Y C01K C01U 117(2) . . ?
O012 C01K C01T 74(3) . . ?
O012 C01K C01U 119(2) . . ?
C01D C01L C018 122.5(11) . . ?
C01F C01L C018 118.4(11) . . ?
C01F C01L C01D 119.0(12) . . ?
C01J C01O H01O 119.7 3_566 . ?
C01J C01O C01R 120.5(16) 3_566 . ?
C01J C01O O01V 123.7(16) 3_566 . ?
C01R C01O H01O 119.7 . . ?
O01V C01O C01R 115.8(15) . . ?
C7 O01P Cu04 122.3(14) . . ?
C01J C01R C01O 118.9(14) . . ?
C01J C01R H01R 120.6 . . ?
C01O C01R H01R 120.6 . . ?
O01S C01R C01J 126.0(18) . . ?
O01S C01R C01O 115(2) . . ?
C01R O01S H01S 109.1(19) . . ?
C01K C01T O012 45.7(16) . . ?
C01O O01V H01V 109(2) . . ?
C7 N4 C3 114(3) . . ?
C7 N4 C19 130(3) . . ?
C3 N4 C19 106(3) . . ?
O01P C7 H7 123.9 . . ?
N4 C7 O01P 112(3) . . ?
N4 C7 H7 123.9 . . ?
C01K C01U H01A 109.5 . . ?
C01K C01U H01D 109.5 . . ?
C01K C01U H01G 109.5 . . ?
H01A C01U H01D 109.5 . . ?
H01A C01U H01G 109.5 . . ?
H01D C01U H01G 109.5 . . ?
N4 C3 H3A 109.5 . . ?
N4 C3 H3B 109.5 . . ?
N4 C3 H3C 109.5 . . ?
H3A C3 H3B 109.5 . . ?
H3A C3 H3C 109.5 . . ?
H3B C3 H3C 109.5 . . ?
N4 C19 H19A 109.5 . . ?
N4 C19 H19B 109.5 . . ?
N4 C19 H19C 109.5 . . ?
H19A C19 H19B 109.5 . . ?
H19A C19 H19C 109.5 . . ?
H19B C19 H19C 109.5 . . ?

loop_
_geom_bond_atom_site_label_1
_geom_bond_atom_site_label_2
_geom_bond_distance
_geom_bond_site_symmetry_2
_geom_bond_publ_flag
Cu01 O008 1.988(7) . ?
Cu01 O00A 1.971(7) 4_565 ?
Cu01 O00D 1.928(8) . ?
Cu01 O00J 2.003(8) . ?
Cu01 O014 2.272(10) . ?
Cu02 O00B 1.937(7) . ?
Cu02 O00H 1.918(10) . ?
Cu02 O00I 1.991(8) 4_465 ?
Cu02 O00K 1.872(11) . ?
Cu03 O008 1.959(7) . ?
Cu03 O00B 1.910(8) . ?
Cu03 O00L 1.895(8) . ?
Cu03 O00Q 1.960(9) . ?
Cu03 O016 2.352(14) . ?
Cu04 O007 1.958(7) . ?
Cu04 O00C 1.975(8) 2_645 ?
Cu04 O00F 1.919(8) . ?
Cu04 O012 1.905(13) . ?
Cu04 O01P 2.370(15) . ?
Cu05 O007 1.903(8) . ?
Cu05 O009 1.958(8) . ?
Cu05 O00P 1.910(9) . ?
Cu05 O00Y 1.901(10) . ?
Cu05 O01M 2.315(12) . ?
Cu06 O009 1.980(7) . ?
Cu06 O00E 2.074(8) 2_545 ?
Cu06 O00G 1.897(8) . ?
Cu06 O00M 1.953(9) . ?
Cu06 O01N 2.385(13) . ?
O007 C00U 1.339(13) . ?
O008 C00S 1.292(13) . ?
O009 C010 1.305(15) . ?
O00A C00R 1.249(14) . ?
O00B C015 1.378(14) . ?
O00C C00Z 1.224(15) . ?
O00D C00Z 1.294(15) . ?
O00E C00V 1.268(16) . ?
O00F C00X 1.277(15) . ?
O00G C00R 1.276(14) . ?
O00H C01H 1.246(16) . ?
O00I C00X 1.253(15) . ?
O00J C019 1.187(14) . ?
O00K C00V 1.232(16) . ?
O00L C019 1.304(14) . ?
O00M C018 1.213(15) . ?
C00N H00N 0.9500 . ?
C00N C00O 1.456(16) . ?
C00N C00T 1.341(15) . ?
C00O C00R 1.469(15) . ?
C00O C010 1.418(16) . ?
O00P C018 1.273(14) . ?
O00Q C01H 1.309(15) . ?
C00S C015 1.443(13) . ?
C00S C017 1.383(16) . ?
C00T H00T 0.9500 . ?
C00T C01G 1.445(17) . ?
C00U C010 1.455(15) . ?
C00U C01G 1.385(16) . ?
C00V C013 1.532(15) . ?
C00W C019 1.462(18) . ?
C00W C01A 1.376(16) . ?
C00W C01E 1.431(17) . ?
C00X C01G 1.466(14) . ?
O00Y C01K 1.28(2) . ?
C00Z C017 1.456(15) . ?
O011 H011 0.8400 . ?
O011 C01D 1.339(14) . ?
O012 C01K 1.28(3) . ?
O012 C01T 1.72(5) . ?
C013 C015 1.432(16) . ?
C013 C01C 1.370(16) . ?
C017 C01B 1.469(17) . ?
C018 C01L 1.516(19) . ?
C01A C01D 1.387(18) . ?
C01A O01I 1.325(15) . ?
C01B H01B 0.9500 . ?
C01B C01C 1.387(15) . ?
C01C H01C 0.9500 . ?
C01D C01L 1.420(16) . ?
C01E H01E 0.9500 . ?
C01E C01F 1.407(18) . ?
C01F H01F 0.9500 . ?
C01F C01L 1.378(17) . ?
C01H C01J 1.47(2) . ?
O01I H01I 0.8400 . ?
C01J C01O 1.338(17) 3_566 ?
C01J C01R 1.37(2) . ?
C01K C01T 1.56(3) . ?
C01K C01U 1.55(2) . ?
C01O H01O 0.9500 . ?
C01O C01R 1.44(2) . ?
C01O O01V 1.35(3) . ?
O01P C7 1.48(3) . ?
C01R H01R 0.9500 . ?
C01R O01S 1.34(2) . ?
O01S H01S 0.85(3) . ?
O01V H01V 0.83(2) . ?
N4 C7 1.40(3) . ?
N4 C3 1.43(3) . ?
N4 C19 1.77(4) . ?
C7 H7 0.9500 . ?
C01U H01A 0.9800 . ?
C01U H01D 0.9800 . ?
C01U H01G 0.9800 . ?
C3 H3A 0.9800 . ?
C3 H3B 0.9800 . ?
C3 H3C 0.9800 . ?
C19 H19A 0.9800 . ?
C19 H19B 0.9800 . ?
C19 H19C 0.9800 . ?

loop_
_geom_torsion_atom_site_label_1
_geom_torsion_atom_site_label_2
_geom_torsion_atom_site_label_3
_geom_torsion_atom_site_label_4
_geom_torsion
_geom_torsion_site_symmetry_1
_geom_torsion_site_symmetry_2
_geom_torsion_site_symmetry_3
_geom_torsion_site_symmetry_4
_geom_torsion_publ_flag
Cu01 O008 C00S C015 -162.4(8) . . . . ?
Cu01 O008 C00S C017 17.8(15) . . . . ?
Cu01 O00A C00R O00G 4.4(16) 4_566 . . . ?
Cu01 O00A C00R C00O -170.7(8) 4_566 . . . ?
Cu01 O00D C00Z O00C -179.6(8) . . . . ?
Cu01 O00D C00Z C017 0.3(17) . . . . ?
Cu01 O00J C019 O00L -16(2) . . . . ?
Cu01 O00J C019 C00W 158.6(10) . . . . ?
Cu02 O00B C015 C00S 175.1(8) . . . . ?
Cu02 O00B C015 C013 -10.2(17) . . . . ?
Cu02 O00H C01H O00Q 29(2) . . . . ?
Cu02 O00H C01H C01J -155.2(11) . . . . ?
Cu02 O00I C00X O00F -15.4(16) 4_666 . . . ?
Cu02 O00I C00X C01G 169.4(10) 4_666 . . . ?
Cu02 O00K C00V O00E -171.3(9) . . . . ?
Cu02 O00K C00V C013 14.5(19) . . . . ?
Cu03 O008 C00S C015 2.7(12) . . . . ?
Cu03 O008 C00S C017 -177.1(9) . . . . ?
Cu03 O00B C015 C00S -1.8(13) . . . . ?
Cu03 O00B C015 C013 172.9(10) . . . . ?
Cu03 O00L C019 O00J 3(2) . . . . ?
Cu03 O00L C019 C00W -171.7(9) . . . . ?
Cu03 O00Q C01H O00H 30(2) . . . . ?
Cu03 O00Q C01H C01J -145.2(11) . . . . ?
Cu04 O007 C00U C010 162.0(8) . . . . ?
Cu04 O007 C00U C01G -18.6(17) . . . . ?
Cu04 O00C C00Z O00D 0.2(14) 2_655 . . . ?
Cu04 O00C C00Z C017 -179.7(9) 2_655 . . . ?
Cu04 O00F C00X O00I 178.0(9) . . . . ?
Cu04 O00F C00X C01G -7(2) . . . . ?
Cu04 O012 C01K O00Y 41(3) . . . . ?
Cu04 O012 C01K C01T 156(2) . . . . ?
Cu04 O012 C01K C01U -136(2) . . . . ?
Cu04 O012 C01T C01K -115(5) . . . . ?
Cu04 O01P C7 N4 -100(2) . . . . ?
Cu05 O007 C00U C010 -2.7(13) . . . . ?
Cu05 O007 C00U C01G 176.6(10) . . . . ?
Cu05 O009 C010 C00O -176.9(11) . . . . ?
Cu05 O009 C010 C00U 0.9(14) . . . . ?
Cu05 O00P C018 O00M -18(3) . . . . ?
Cu05 O00P C018 C01L 165.0(12) . . . . ?
Cu05 O00Y C01K O012 17(3) . . . . ?
Cu05 O00Y C01K C01T -73(3) . . . . ?
Cu05 O00Y C01K C01U -166.6(19) . . . . ?
Cu06 O009 C010 C00O 20.3(18) . . . . ?
Cu06 O009 C010 C00U -162.0(8) . . . . ?
Cu06 O00E C00V O00K -14.5(14) 2 . . . ?
Cu06 O00E C00V C013 159.9(9) 2 . . . ?
Cu06 O00G C00R O00A 167.9(9) . . . . ?
Cu06 O00G C00R C00O -17.1(18) . . . . ?
Cu06 O00M C018 O00P -13(3) . . . . ?
Cu06 O00M C018 C01L 163.6(11) . . . . ?
O007 C00U C010 O009 1.2(17) . . . . ?
O007 C00U C010 C00O 179.1(11) . . . . ?
O007 C00U C01G C00T -175.9(12) . . . . ?
O007 C00U C01G C00X -1(2) . . . . ?
O008 Cu03 O00L C019 19.3(13) . . . . ?
O008 C00S C015 O00B -0.7(16) . . . . ?
O008 C00S C015 C013 -175.4(11) . . . . ?
O008 C00S C017 C00Z -7.9(18) . . . . ?
O008 C00S C017 C01B 176.9(11) . . . . ?
O009 Cu06 O00G C00R 24.7(12) . . . . ?
O00B Cu02 O00K C00V -17.2(13) . . . . ?
O00B Cu03 O00L C019 118.7(16) . . . . ?
O00C C00Z C017 C00S 177.7(12) . . . . ?
O00C C00Z C017 C01B -6.9(17) . . . . ?
O00D C00Z C017 C00S -2.2(18) . . . . ?
O00D C00Z C017 C01B 173.2(11) . . . . ?
O00E Cu06 O00G C00R -153.2(12) 2_545 . . . ?
O00E C00V C013 C015 -178.8(11) . . . . ?
O00E C00V C013 C01C 1.0(16) . . . . ?
O00F C00X C01G C00T -170.2(13) . . . . ?
O00F C00X C01G C00U 15(2) . . . . ?
O00H Cu02 O00K C00V 135.0(19) . . . . ?
O00H C01H C01J C01O 17(3) . . . 3_566 ?
O00H C01H C01J C01R -165.2(17) . . . . ?
O00I Cu02 O00K C00V 173.9(13) 4_465 . . . ?
O00I C00X C01G C00T 5(2) . . . . ?
O00I C00X C01G C00U -170.3(13) . . . . ?
O00K C00V C013 C015 -4.3(18) . . . . ?
O00K C00V C013 C01C 175.6(12) . . . . ?
O00M Cu06 O00G C00R 148.2(14) . . . . ?
O00M C018 C01L C01D 166.8(15) . . . . ?
O00M C018 C01L C01F -14(2) . . . . ?
C00N C00O C00R O00A -4.7(17) . . . . ?
C00N C00O C00R O00G -179.7(11) . . . . ?
C00N C00O C010 O009 176.8(12) . . . . ?
C00N C00O C010 C00U -0.9(18) . . . . ?
C00N C00T C01G C00U -6(2) . . . . ?
C00N C00T C01G C00X 178.8(12) . . . . ?
C00O C00N C00T C01G 5(2) . . . . ?
O00P C018 C01L C01D -16(2) . . . . ?
O00P C018 C01L C01F 163.3(16) . . . . ?
O00Q Cu03 O00L C019 -168.7(13) . . . . ?
O00Q C01H C01J C01O -167.2(17) . . . 3_566 ?
O00Q C01H C01J C01R 10(2) . . . . ?
C00R C00O C010 O009 -5(2) . . . . ?
C00R C00O C010 C00U 177.6(11) . . . . ?
C00S C017 C01B C01C -0.3(17) . . . . ?
C00T C00N C00O C00R -180.0(11) . . . . ?
C00T C00N C00O C010 -1.4(18) . . . . ?
C00V C013 C015 O00B 3.0(19) . . . . ?
C00V C013 C015 C00S 177.2(11) . . . . ?
C00V C013 C01C C01B 179.5(11) . . . . ?
C00W C01A C01D O011 175.3(15) . . . . ?
C00W C01A C01D C01L 1(2) . . . . ?
C00W C01E C01F C01L -4(3) . . . . ?
O00Y C01K C01T O012 121(2) . . . . ?
C00Z C017 C01B C01C -176.1(11) . . . . ?
C010 C00O C00R O00A 176.7(12) . . . . ?
C010 C00O C00R O00G 1.8(19) . . . . ?
C010 C00U C01G C00T 3.4(19) . . . . ?
C010 C00U C01G C00X 178.4(12) . . . . ?
O011 C01D C01L C018 4(3) . . . . ?
O011 C01D C01L C01F -175.3(17) . . . . ?
C015 C00S C017 C00Z 172.3(11) . . . . ?
C015 C00S C017 C01B -2.9(16) . . . . ?
C015 C013 C01C C01B -0.7(18) . . . . ?
O016 Cu03 O00L C019 -77.0(13) . . . . ?
C017 C00S C015 O00B 179.2(10) . . . . ?
C017 C00S C015 C013 4.4(17) . . . . ?
C017 C01B C01C C013 2.1(18) . . . . ?
C019 C00W C01A C01D -177.2(13) . . . . ?
C019 C00W C01A O01I 7(2) . . . . ?
C019 C00W C01E C01F 179.1(14) . . . . ?
C01A C00W C019 O00J 1(2) . . . . ?
C01A C00W C019 O00L 176.4(12) . . . . ?
C01A C00W C01E C01F 4(2) . . . . ?
C01A C01D C01L C018 178.8(14) . . . . ?
C01A C01D C01L C01F -1(2) . . . . ?
C01C C013 C015 O00B -176.9(11) . . . . ?
C01C C013 C015 C00S -2.7(18) . . . . ?
C01E C00W C019 O00J -173.8(14) . . . . ?
C01E C00W C019 O00L 2(2) . . . . ?
C01E C00W C01A C01D -2(2) . . . . ?
C01E C00W C01A O01I -178.0(15) . . . . ?
C01E C01F C01L C018 -176.9(15) . . . . ?
C01E C01F C01L C01D 3(3) . . . . ?
C01G C00U C010 O009 -178.1(12) . . . . ?
C01G C00U C010 C00O -0.2(19) . . . . ?
C01H C01J C01R C01O -177.0(16) . . . . ?
C01H C01J C01R O01S 7(3) . . . . ?
O01I C01A C01D O011 -9(2) . . . . ?
O01I C01A C01D C01L 176.5(15) . . . . ?
C01J C01O C01R C01J 0(3) 3_566 . . . ?
C01J C01O C01R O01S 176(2) 3_566 . . . ?
O01N Cu06 O00G C00R -62.3(12) . . . . ?
C01O C01J C01R C01O 0(3) 3_566 . . . ?
C01O C01J C01R O01S -175(2) 3_566 . . . ?
C01T O012 C01K O00Y -115(3) . . . . ?
O01V C01O C01R C01J -179(2) . . . . ?
C3 N4 C7 O01P 178(3) . . . . ?
C19 N4 C7 O01P 39(4) . . . . ?

loop_
_smtbx_masks_void_nr
_smtbx_masks_void_average_x
_smtbx_masks_void_average_y
_smtbx_masks_void_average_z
_smtbx_masks_void_volume
_smtbx_masks_void_count_electrons
_smtbx_masks_void_content
1 -0.015 0.000 0.000 782.3 219.8 ?
2 0.175 0.500 0.500 782.3 219.8 ?
